data_4110864
loop_
_publ_author_name
'Xiaobing Wan'
'Dong Xing'
'Zhao Fang'
'Bijie Li'
'Fei Zhao'
'Keya Zhang'
'Liping Yang'
'Zhangjie Shi'

_publ_section_title
;
 Multiple Deprotonations and Deaminations of Phenethylamines to Synthesize
 Pyrroles
;
_journal_name_full 'Journal of the American Chemical Society'
_journal_page_first 12046
_journal_page_last 12047
_journal_paper_doi 10.1021/ja061176p
_journal_volume 128
_journal_year 2006
_chemical_formula_sum 'C27 H27 N O3'
_chemical_formula_weight 413.50
_chemical_name_systematic
; 
 ? 
;
_space_group_IT_number 14
_symmetry_cell_setting monoclinic
_symmetry_space_group_name_Hall '-P 2ybc'
_symmetry_space_group_name_H-M 'P 1 21/c 1'
_atom_sites_solution_hydrogens geom
_atom_sites_solution_primary direct
_atom_sites_solution_secondary difmap
_audit_creation_method SHELXL-97
_cell_angle_alpha 90.00
_cell_angle_beta 91.85(3)
_cell_angle_gamma 90.00
_cell_formula_units_Z 4
_cell_length_a 13.370(3)
_cell_length_b 16.407(3)
_cell_length_c 10.255(2)
_cell_measurement_reflns_used 12452
_cell_measurement_temperature 293(2)
_cell_measurement_theta_max 25.02
_cell_measurement_theta_min 2.34
_cell_volume 2248.4(8)
_computing_cell_refinement Rapid-AUTO
_computing_data_collection 'Rapid-AUTO (Rigaku,2000)'
_computing_data_reduction 'CrystalStructure (Rigaku/MSC,2000)'
_computing_molecular_graphics 'Siemens SHELXTL V4.2,(Sheldrick,1990)'
_computing_publication_material SHELXL-97,(Sheldrick,1997)
_computing_structure_refinement SHELXL-97,(Sheldrick,1997)
_computing_structure_solution SHELXS-97,(Sheldrick,1997)
_diffrn_ambient_temperature 293(2)
_diffrn_detector_area_resol_mean 10.00
_diffrn_measured_fraction_theta_full 0.997
_diffrn_measured_fraction_theta_max 0.997
_diffrn_measurement_device_type 'Rigaku RAXIS RAPID IP'
_diffrn_measurement_method \W
_diffrn_radiation_monochromator graphite
_diffrn_radiation_source 'fine-focus sealed tube'
_diffrn_radiation_type MoK\a
_diffrn_radiation_wavelength 0.71073
_diffrn_reflns_av_R_equivalents 0.0332
_diffrn_reflns_av_sigmaI/netI 0.0821
_diffrn_reflns_limit_h_max 15
_diffrn_reflns_limit_h_min -15
_diffrn_reflns_limit_k_max 19
_diffrn_reflns_limit_k_min -19
_diffrn_reflns_limit_l_max 12
_diffrn_reflns_limit_l_min -12
_diffrn_reflns_number 12452
_diffrn_reflns_theta_full 25.02
_diffrn_reflns_theta_max 25.02
_diffrn_reflns_theta_min 2.34
_diffrn_standards_decay_% 0
_diffrn_standards_interval_count 0
_diffrn_standards_interval_time 0
_diffrn_standards_number 0
_exptl_absorpt_coefficient_mu 0.079
_exptl_absorpt_correction_T_max 0.994
_exptl_absorpt_correction_T_min 0.961
_exptl_absorpt_correction_type empirical
_exptl_absorpt_process_details
; 
                                  HIGASHI, T. (1995). Abscor-empirical
                                  Absorption Correction based on Fourier
                                  Series Approximation.
                                  Rigaku Corporation,Tokyo,Japan.
;
_exptl_crystal_colour colourless
_exptl_crystal_density_diffrn 1.222
_exptl_crystal_description needle-like
_exptl_crystal_F_000 880
_exptl_crystal_size_max 0.50
_exptl_crystal_size_mid 0.10
_exptl_crystal_size_min 0.08
_refine_diff_density_max 0.142
_refine_diff_density_min -0.126
_refine_diff_density_rms 0.031
_refine_ls_extinction_coef 0.0101(4)
_refine_ls_extinction_expression Fc^*^=kFc[1+0.001xFc^2^\l^3^/sin(2\q)]^-1/4^
_refine_ls_extinction_method SHELXL
_refine_ls_goodness_of_fit_ref 0.954
_refine_ls_hydrogen_treatment constr
_refine_ls_matrix_type full
_refine_ls_number_parameters 281
_refine_ls_number_reflns 3959
_refine_ls_number_restraints 0
_refine_ls_restrained_S_all 0.954
_refine_ls_R_factor_all 0.1060
_refine_ls_R_factor_gt 0.0392
_refine_ls_shift/su_max 0.000
_refine_ls_shift/su_mean 0.000
_refine_ls_structure_factor_coef Fsqd
_refine_ls_weighting_details 'calc w=1/[\s^2^(Fo^2^)+(0.0200P)^2^+0.0000P] where P=(Fo^2^+2Fc^2^)/3'
_refine_ls_weighting_scheme calc
_refine_ls_wR_factor_gt 0.0661
_refine_ls_wR_factor_ref 0.0723
_reflns_number_gt 1811
_reflns_number_total 3959
_reflns_threshold_expression >2sigma(I)
_cod_data_source_file ja061176psi20060218_063348.cif
_cod_data_source_block a
_cod_original_cell_volume 2248.5(8)
_cod_database_code 4110864

loop_
_symmetry_equiv_pos_as_xyz
'x, y, z'
'-x, y+1/2, -z+1/2'
'-x, -y, -z'
'x, -y-1/2, z-1/2'

loop_
_atom_site_label
_atom_site_type_symbol
_atom_site_fract_x
_atom_site_fract_y
_atom_site_fract_z
_atom_site_U_iso_or_equiv
_atom_site_adp_type
_atom_site_occupancy
_atom_site_symmetry_multiplicity
_atom_site_calc_flag
_atom_site_refinement_flags
O1 O 0.39244(10) 0.70961(8) 0.06989(14) 0.0661(4) Uani 1 1 d .
O2 O 1.28046(11) 0.49886(9) 0.82204(14) 0.0818(5) Uani 1 1 d .
O3 O 1.27047(12) 1.04843(8) 0.85586(14) 0.0722(5) Uani 1 1 d .
N1 N 0.88838(12) 0.77663(13) 0.47224(17) 0.0671(5) Uani 1 1 d .
C1 C 0.93899(14) 0.70884(14) 0.5114(2) 0.0598(6) Uani 1 1 d .
H1 H 0.9251 0.6559 0.4841 0.072 Uiso 1 1 calc R
C2 C 1.01438(14) 0.73169(13) 0.59842(19) 0.0495(5) Uani 1 1 d .
C3 C 1.00852(14) 0.81832(14) 0.61278(19) 0.0506(6) Uani 1 1 d .
C4 C 0.92876(15) 0.84299(15) 0.5327(2) 0.0643(6) Uani 1 1 d .
H4 H 0.9065 0.8964 0.5222 0.077 Uiso 1 1 calc R
C5 C 0.80060(14) 0.77555(14) 0.3827(2) 0.0749(7) Uani 1 1 d .
H5A H 0.8139 0.7401 0.3096 0.090 Uiso 1 1 calc R
H5B H 0.7891 0.8300 0.3488 0.090 Uiso 1 1 calc R
C6 C 0.70757(14) 0.74634(13) 0.4483(2) 0.0704(7) Uani 1 1 d .
H6A H 0.7212 0.6941 0.4894 0.084 Uiso 1 1 calc R
H6B H 0.6905 0.7847 0.5160 0.084 Uiso 1 1 calc R
C7 C 0.61973(14) 0.73760(15) 0.3532(2) 0.0567(6) Uani 1 1 d .
C8 C 0.56008(15) 0.80278(13) 0.3188(2) 0.0681(7) Uani 1 1 d .
H8 H 0.5717 0.8527 0.3597 0.082 Uiso 1 1 calc R
C9 C 0.48295(14) 0.79673(13) 0.2252(2) 0.0625(6) Uani 1 1 d .
H9 H 0.4435 0.8418 0.2039 0.075 Uiso 1 1 calc R
C10 C 0.46589(14) 0.72330(14) 0.16445(19) 0.0496(5) Uani 1 1 d .
C11 C 0.52329(14) 0.65676(14) 0.1991(2) 0.0613(6) Uani 1 1 d .
H11 H 0.5107 0.6066 0.1598 0.074 Uiso 1 1 calc R
C12 C 0.59982(15) 0.66433(14) 0.2924(2) 0.0637(6) Uani 1 1 d .
H12 H 0.6386 0.6190 0.3144 0.076 Uiso 1 1 calc R
C13 C 1.08353(13) 0.67234(12) 0.66049(19) 0.0448(5) Uani 1 1 d .
C14 C 1.12098(14) 0.60762(13) 0.58915(19) 0.0533(6) Uani 1 1 d .
H14 H 1.1024 0.6027 0.5013 0.064 Uiso 1 1 calc R
C15 C 1.18522(15) 0.55016(13) 0.6453(2) 0.0563(6) Uani 1 1 d .
H15 H 1.2086 0.5072 0.5956 0.068 Uiso 1 1 calc R
C16 C 1.21445(15) 0.55696(13) 0.7755(2) 0.0532(6) Uani 1 1 d .
C17 C 1.17700(14) 0.61949(12) 0.84933(19) 0.0537(6) Uani 1 1 d .
H17 H 1.1955 0.6240 0.9372 0.064 Uiso 1 1 calc R
C18 C 1.11149(13) 0.67586(12) 0.79198(19) 0.0507(6) Uani 1 1 d .
H18 H 1.0857 0.7171 0.8432 0.061 Uiso 1 1 calc R
C19 C 1.07694(15) 0.87551(12) 0.68162(18) 0.0473(5) Uani 1 1 d .
C20 C 1.17726(14) 0.85759(12) 0.70511(17) 0.0492(5) Uani 1 1 d .
H20 H 1.2010 0.8067 0.6810 0.059 Uiso 1 1 calc R
C21 C 1.24350(14) 0.91274(13) 0.76325(18) 0.0496(6) Uani 1 1 d .
H21 H 1.3100 0.8981 0.7788 0.060 Uiso 1 1 calc R
C22 C 1.21104(16) 0.98890(14) 0.79785(19) 0.0516(6) Uani 1 1 d .
C23 C 1.11177(17) 1.00893(13) 0.7749(2) 0.0624(6) Uani 1 1 d .
H23 H 1.0889 1.0604 0.7978 0.075 Uiso 1 1 calc R
C24 C 1.04609(16) 0.95341(14) 0.71852(19) 0.0611(6) Uani 1 1 d .
H24 H 0.9794 0.9682 0.7046 0.073 Uiso 1 1 calc R
C25 C 0.34815(14) 0.77968(13) 0.0085(2) 0.0782(7) Uani 1 1 d .
H25A H 0.2985 0.7626 -0.0555 0.117 Uiso 1 1 calc R
H25B H 0.3989 0.8107 -0.0332 0.117 Uiso 1 1 calc R
H25C H 0.3172 0.8128 0.0730 0.117 Uiso 1 1 calc R
C26 C 1.31129(17) 0.50485(14) 0.9557(2) 0.0970(9) Uani 1 1 d .
H26A H 1.3577 0.4619 0.9769 0.146 Uiso 1 1 calc R
H26B H 1.2540 0.5001 1.0092 0.146 Uiso 1 1 calc R
H26C H 1.3430 0.5566 0.9712 0.146 Uiso 1 1 calc R
C27 C 1.37108(16) 1.02702(14) 0.8879(2) 0.0858(8) Uani 1 1 d .
H27A H 1.4049 1.0729 0.9273 0.129 Uiso 1 1 calc R
H27B H 1.4043 1.0115 0.8101 0.129 Uiso 1 1 calc R
H27C H 1.3722 0.9822 0.9481 0.129 Uiso 1 1 calc R

loop_
_atom_site_aniso_label
_atom_site_aniso_U_11
_atom_site_aniso_U_22
_atom_site_aniso_U_33
_atom_site_aniso_U_23
_atom_site_aniso_U_13
_atom_site_aniso_U_12
O1 0.0584(9) 0.0646(10) 0.0743(10) 0.0062(9) -0.0146(9) -0.0102(8)
O2 0.1119(13) 0.0712(11) 0.0617(11) -0.0031(9) -0.0070(10) 0.0408(10)
O3 0.0858(12) 0.0527(10) 0.0780(11) -0.0061(9) -0.0001(10) -0.0065(9)
N1 0.0504(12) 0.0817(14) 0.0681(13) 0.0166(13) -0.0153(10) -0.0061(12)
C1 0.0528(14) 0.0641(16) 0.0619(16) 0.0114(13) -0.0060(13) -0.0031(13)
C2 0.0394(13) 0.0633(16) 0.0457(13) 0.0068(13) -0.0002(11) 0.0006(12)
C3 0.0414(13) 0.0622(17) 0.0482(14) 0.0062(12) -0.0002(12) 0.0089(12)
C4 0.0510(14) 0.0703(17) 0.0715(17) 0.0121(15) -0.0010(13) 0.0048(14)
C5 0.0481(13) 0.105(2) 0.0698(16) 0.0228(15) -0.0171(13) -0.0103(14)
C6 0.0521(14) 0.0909(19) 0.0673(16) 0.0097(14) -0.0106(13) -0.0036(13)
C7 0.0420(13) 0.0680(17) 0.0598(15) 0.0071(14) -0.0045(12) -0.0034(13)
C8 0.0650(15) 0.0557(16) 0.0823(18) -0.0024(13) -0.0168(14) -0.0040(13)
C9 0.0542(14) 0.0501(15) 0.0822(17) 0.0041(13) -0.0146(13) 0.0023(12)
C10 0.0394(12) 0.0545(15) 0.0546(14) 0.0066(13) -0.0038(11) -0.0062(12)
C11 0.0602(14) 0.0535(15) 0.0699(16) -0.0003(13) -0.0016(13) 0.0017(13)
C12 0.0528(14) 0.0664(17) 0.0714(17) 0.0086(14) -0.0046(13) 0.0144(13)
C13 0.0448(12) 0.0497(14) 0.0400(13) -0.0018(11) 0.0053(11) -0.0047(11)
C14 0.0590(14) 0.0598(15) 0.0411(13) -0.0036(12) 0.0016(12) -0.0067(12)
C15 0.0724(15) 0.0504(14) 0.0465(14) -0.0102(12) 0.0070(12) 0.0034(12)
C16 0.0611(15) 0.0465(14) 0.0522(15) -0.0022(13) 0.0052(12) 0.0069(12)
C17 0.0657(15) 0.0536(15) 0.0416(13) -0.0026(12) -0.0020(12) 0.0081(12)
C18 0.0579(14) 0.0505(14) 0.0440(13) -0.0066(11) 0.0070(11) 0.0072(12)
C19 0.0468(13) 0.0525(15) 0.0428(13) 0.0061(11) 0.0067(11) 0.0105(12)
C20 0.0486(13) 0.0482(14) 0.0510(14) -0.0004(11) 0.0039(11) 0.0085(11)
C21 0.0479(13) 0.0511(14) 0.0498(13) 0.0051(12) 0.0008(11) 0.0067(12)
C22 0.0605(16) 0.0485(15) 0.0461(14) 0.0027(12) 0.0073(12) 0.0027(13)
C23 0.0741(18) 0.0488(15) 0.0649(16) -0.0006(13) 0.0096(14) 0.0171(14)
C24 0.0549(14) 0.0695(17) 0.0591(15) 0.0065(13) 0.0035(12) 0.0205(14)
C25 0.0646(15) 0.0790(18) 0.0897(18) 0.0218(15) -0.0198(14) 0.0049(14)
C26 0.132(2) 0.0842(19) 0.0730(18) 0.0051(16) -0.0251(17) 0.0443(17)
C27 0.0753(18) 0.0798(19) 0.102(2) -0.0174(15) -0.0029(16) -0.0194(15)

loop_
_atom_type_symbol
_atom_type_description
_atom_type_scat_dispersion_real
_atom_type_scat_dispersion_imag
_atom_type_scat_source
C C 0.0033 0.0016 'International Tables Vol C Tables 4.2.6.8 and 6.1.1.4'
H H 0.0000 0.0000 'International Tables Vol C Tables 4.2.6.8 and 6.1.1.4'
N N 0.0061 0.0033 'International Tables Vol C Tables 4.2.6.8 and 6.1.1.4'
O O 0.0106 0.0060 'International Tables Vol C Tables 4.2.6.8 and 6.1.1.4'

loop_
_geom_angle_atom_site_label_1
_geom_angle_atom_site_label_2
_geom_angle_atom_site_label_3
_geom_angle
C10 O1 C25 117.06(16)
C16 O2 C26 116.75(17)
C22 O3 C27 116.92(17)
C1 N1 C4 109.60(16)
C1 N1 C5 123.8(2)
C4 N1 C5 126.5(2)
N1 C1 C2 108.46(19)
N1 C1 H1 125.8
C2 C1 H1 125.8
C1 C2 C3 107.20(18)
C1 C2 C13 122.4(2)
C3 C2 C13 130.36(19)
C4 C3 C2 105.83(18)
C4 C3 C19 123.5(2)
C2 C3 C19 130.24(19)
N1 C4 C3 108.91(19)
N1 C4 H4 125.5
C3 C4 H4 125.5
N1 C5 C6 112.24(17)
N1 C5 H5A 109.2
C6 C5 H5A 109.2
N1 C5 H5B 109.2
C6 C5 H5B 109.2
H5A C5 H5B 107.9
C7 C6 C5 112.17(17)
C7 C6 H6A 109.2
C5 C6 H6A 109.2
C7 C6 H6B 109.2
C5 C6 H6B 109.2
H6A C6 H6B 107.9
C8 C7 C12 117.50(19)
C8 C7 C6 121.7(2)
C12 C7 C6 120.7(2)
C7 C8 C9 122.2(2)
C7 C8 H8 118.9
C9 C8 H8 118.9
C10 C9 C8 119.02(19)
C10 C9 H9 120.5
C8 C9 H9 120.5
O1 C10 C11 115.6(2)
O1 C10 C9 124.6(2)
C11 C10 C9 119.79(18)
C10 C11 C12 120.1(2)
C10 C11 H11 119.9
C12 C11 H11 119.9
C7 C12 C11 121.3(2)
C7 C12 H12 119.3
C11 C12 H12 119.3
C18 C13 C14 116.87(19)
C18 C13 C2 122.5(2)
C14 C13 C2 120.57(18)
C15 C14 C13 121.89(18)
C15 C14 H14 119.1
C13 C14 H14 119.1
C16 C15 C14 119.8(2)
C16 C15 H15 120.1
C14 C15 H15 120.1
O2 C16 C15 116.0(2)
O2 C16 C17 124.44(19)
C15 C16 C17 119.60(19)
C16 C17 C18 119.81(19)
C16 C17 H17 120.1
C18 C17 H17 120.1
C17 C18 C13 121.94(19)
C17 C18 H18 119.0
C13 C18 H18 119.0
C20 C19 C24 116.0(2)
C20 C19 C3 122.00(19)
C24 C19 C3 121.81(19)
C21 C20 C19 122.47(19)
C21 C20 H20 118.8
C19 C20 H20 118.8
C22 C21 C20 120.12(19)
C22 C21 H21 119.9
C20 C21 H21 119.9
C21 C22 O3 124.91(19)
C21 C22 C23 118.9(2)
O3 C22 C23 116.2(2)
C24 C23 C22 120.7(2)
C24 C23 H23 119.7
C22 C23 H23 119.7
C23 C24 C19 121.8(2)
C23 C24 H24 119.1
C19 C24 H24 119.1
O1 C25 H25A 109.5
O1 C25 H25B 109.5
H25A C25 H25B 109.5
O1 C25 H25C 109.5
H25A C25 H25C 109.5
H25B C25 H25C 109.5
O2 C26 H26A 109.5
O2 C26 H26B 109.5
H26A C26 H26B 109.5
O2 C26 H26C 109.5
H26A C26 H26C 109.5
H26B C26 H26C 109.5
O3 C27 H27A 109.5
O3 C27 H27B 109.5
H27A C27 H27B 109.5
O3 C27 H27C 109.5
H27A C27 H27C 109.5
H27B C27 H27C 109.5

loop_
_geom_bond_atom_site_label_1
_geom_bond_atom_site_label_2
_geom_bond_distance
O1 C10 1.376(2)
O1 C25 1.430(2)
O2 C16 1.374(2)
O2 C26 1.422(2)
O3 C22 1.382(2)
O3 C27 1.419(2)
N1 C1 1.356(2)
N1 C4 1.356(2)
N1 C5 1.467(2)
C1 C2 1.377(2)
C1 H1 0.9300
C2 C3 1.431(2)
C2 C13 1.473(2)
C3 C4 1.385(2)
C3 C19 1.475(2)
C4 H4 0.9300
C5 C6 1.511(2)
C5 H5A 0.9700
C5 H5B 0.9700
C6 C7 1.509(2)
C6 H6A 0.9700
C6 H6B 0.9700
C7 C8 1.373(3)
C7 C12 1.376(3)
C8 C9 1.390(2)
C8 H8 0.9300
C9 C10 1.372(3)
C9 H9 0.9300
C10 C11 1.375(3)
C11 C12 1.383(2)
C11 H11 0.9300
C12 H12 0.9300
C13 C18 1.389(2)
C13 C14 1.392(2)
C14 C15 1.388(2)
C14 H14 0.9300
C15 C16 1.383(2)
C15 H15 0.9300
C16 C17 1.379(2)
C17 C18 1.391(2)
C17 H17 0.9300
C18 H18 0.9300
C19 C20 1.387(2)
C19 C24 1.399(3)
C20 C21 1.387(2)
C20 H20 0.9300
C21 C22 1.373(2)
C21 H21 0.9300
C22 C23 1.380(2)
C23 C24 1.379(3)
C23 H23 0.9300
C24 H24 0.9300
C25 H25A 0.9600
C25 H25B 0.9600
C25 H25C 0.9600
C26 H26A 0.9600
C26 H26B 0.9600
C26 H26C 0.9600
C27 H27A 0.9600
C27 H27B 0.9600
C27 H27C 0.9600

loop_
_geom_torsion_atom_site_label_1
_geom_torsion_atom_site_label_2
_geom_torsion_atom_site_label_3
_geom_torsion_atom_site_label_4
_geom_torsion
C4 N1 C1 C2 -0.5(2)
C5 N1 C1 C2 -177.83(17)
N1 C1 C2 C3 0.2(2)
N1 C1 C2 C13 179.68(17)
C1 C2 C3 C4 0.1(2)
C13 C2 C3 C4 -179.29(19)
C1 C2 C3 C19 -172.35(19)
C13 C2 C3 C19 8.3(4)
C1 N1 C4 C3 0.6(2)
C5 N1 C4 C3 177.81(18)
C2 C3 C4 N1 -0.4(2)
C19 C3 C4 N1 172.69(18)
C1 N1 C5 C6 75.5(3)
C4 N1 C5 C6 -101.4(2)
N1 C5 C6 C7 -174.54(19)
C5 C6 C7 C8 -84.2(3)
C5 C6 C7 C12 92.3(3)
C12 C7 C8 C9 -0.9(3)
C6 C7 C8 C9 175.76(19)
C7 C8 C9 C10 -0.2(3)
C25 O1 C10 C11 -164.96(18)
C25 O1 C10 C9 16.2(3)
C8 C9 C10 O1 -179.65(17)
C8 C9 C10 C11 1.6(3)
O1 C10 C11 C12 179.33(17)
C9 C10 C11 C12 -1.8(3)
C8 C7 C12 C11 0.7(3)
C6 C7 C12 C11 -176.00(18)
C10 C11 C12 C7 0.6(3)
C1 C2 C13 C18 -137.0(2)
C3 C2 C13 C18 42.3(3)
C1 C2 C13 C14 40.5(3)
C3 C2 C13 C14 -140.2(2)
C18 C13 C14 C15 -1.5(3)
C2 C13 C14 C15 -179.17(17)
C13 C14 C15 C16 -0.7(3)
C26 O2 C16 C15 -179.95(19)
C26 O2 C16 C17 -0.1(3)
C14 C15 C16 O2 -178.12(17)
C14 C15 C16 C17 2.0(3)
O2 C16 C17 C18 179.10(18)
C15 C16 C17 C18 -1.0(3)
C16 C17 C18 C13 -1.3(3)
C14 C13 C18 C17 2.5(3)
C2 C13 C18 C17 -179.89(17)
C4 C3 C19 C20 -147.2(2)
C2 C3 C19 C20 24.1(3)
C4 C3 C19 C24 28.0(3)
C2 C3 C19 C24 -160.7(2)
C24 C19 C20 C21 0.8(3)
C3 C19 C20 C21 176.31(18)
C19 C20 C21 C22 -1.2(3)
C20 C21 C22 O3 -179.86(17)
C20 C21 C22 C23 0.6(3)
C27 O3 C22 C21 -3.5(3)
C27 O3 C22 C23 175.97(19)
C21 C22 C23 C24 0.1(3)
O3 C22 C23 C24 -179.40(18)
C22 C23 C24 C19 -0.5(3)
C20 C19 C24 C23 0.0(3)
C3 C19 C24 C23 -175.51(18)

loop_
_cod_related_entry_id
_cod_related_entry_database
_cod_related_entry_code
1 ChemSpider 30660412
